data_4331343
loop_
_publ_author_name
'Jason A. Cody'
'Kenneth B. Finch'
'Gilbert J. Reynders'
'Grant C. B. Alexander'
'Hyung G. Lim'
'Christian N\"ather'
'Wolfgang Bensch'

_publ_section_title
;
 Ionothermal Synthesis of Four New Nickel Thiophosphate Anions:
 [Ni(P2S8)2]2-, [Ni(P3S9)(P2S8)]3-, [Ni(P3S9)2]4-, and [(NiP3S8)4(PS4)]7-
;
_journal_name_full 'Inorganic Chemistry'
_journal_page_first 13357
_journal_page_last 13362
_journal_paper_doi 10.1021/ic302112g
_journal_volume 51
_journal_year 2012
_chemical_formula_sum 'C24 H44 N8 Ni P6 S18'
_chemical_formula_weight 1266.28
_chemical_name_systematic
; 
 ? 
;
_space_group_IT_number 15
_symmetry_cell_setting monoclinic
_symmetry_space_group_name_Hall '-C 2yc'
_symmetry_space_group_name_H-M 'C 1 2/c 1'
_atom_sites_solution_hydrogens geom
_atom_sites_solution_primary direct
_atom_sites_solution_secondary difmap
_audit_creation_method SHELXL-97
_cell_angle_alpha 90.00
_cell_angle_beta 119.397(6)
_cell_angle_gamma 90.00
_cell_formula_units_Z 4
_cell_length_a 22.0276(14)
_cell_length_b 12.2186(7)
_cell_length_c 22.3472(12)
_cell_measurement_temperature 173(2)
_cell_volume 5240.2(6)
_computing_structure_refinement 'SHELXL-97 (Sheldrick, 1997)'
_computing_structure_solution 'SHELXS-97 (Sheldrick, 1990)'
_diffrn_ambient_temperature 173(2)
_diffrn_measured_fraction_theta_full 0.986
_diffrn_measured_fraction_theta_max 0.986
_diffrn_radiation_monochromator graphite
_diffrn_radiation_source 'fine-focus sealed tube'
_diffrn_radiation_type MoK\a
_diffrn_radiation_wavelength 0.71073
_diffrn_reflns_av_R_equivalents 0.0504
_diffrn_reflns_av_sigmaI/netI 0.0427
_diffrn_reflns_limit_h_max 28
_diffrn_reflns_limit_h_min -18
_diffrn_reflns_limit_k_max 15
_diffrn_reflns_limit_k_min -15
_diffrn_reflns_limit_l_max 28
_diffrn_reflns_limit_l_min -28
_diffrn_reflns_number 14699
_diffrn_reflns_theta_full 27.00
_diffrn_reflns_theta_max 27.00
_diffrn_reflns_theta_min 3.24
_exptl_absorpt_coefficient_mu 1.303
_exptl_absorpt_correction_T_max 0.8698
_exptl_absorpt_correction_T_min 0.7512
_exptl_absorpt_correction_type numerical
_exptl_absorpt_process_details 'X-red and X-shape (STOE&CIE)'
_exptl_crystal_density_diffrn 1.605
_exptl_crystal_F_000 2600
_exptl_crystal_size_max 0.12
_exptl_crystal_size_mid 0.08
_exptl_crystal_size_min 0.06
_refine_diff_density_max 0.556
_refine_diff_density_min -0.494
_refine_diff_density_rms 0.082
_refine_ls_extinction_method none
_refine_ls_goodness_of_fit_ref 0.991
_refine_ls_hydrogen_treatment constr
_refine_ls_matrix_type full
_refine_ls_number_parameters 327
_refine_ls_number_reflns 5643
_refine_ls_number_restraints 18
_refine_ls_restrained_S_all 0.994
_refine_ls_R_factor_all 0.0543
_refine_ls_R_factor_gt 0.0380
_refine_ls_shift/su_max 0.001
_refine_ls_shift/su_mean 0.000
_refine_ls_structure_factor_coef Fsqd
_refine_ls_weighting_details 'calc w=1/[\s^2^(Fo^2^)+(0.0596P)^2^+0.0000P] where P=(Fo^2^+2Fc^2^)/3'
_refine_ls_weighting_scheme calc
_refine_ls_wR_factor_gt 0.0856
_refine_ls_wR_factor_ref 0.0916
_reflns_number_gt 4465
_reflns_number_total 5643
_reflns_threshold_expression >2sigma(I)
_cod_data_source_file ic302112g_si_001_4.cif
_cod_data_source_block 3_Ni(P3S9)2
_cod_original_cell_volume 5240.2(5)
_cod_database_code 4331343

loop_
_symmetry_equiv_pos_as_xyz
'x, y, z'
'-x, y, -z+1/2'
'x+1/2, y+1/2, z'
'-x+1/2, y+1/2, -z+1/2'
'-x, -y, -z'
'x, -y, z-1/2'
'-x+1/2, -y+1/2, -z'
'x+1/2, -y+1/2, z-1/2'

loop_
_atom_site_label
_atom_site_type_symbol
_atom_site_fract_x
_atom_site_fract_y
_atom_site_fract_z
_atom_site_U_iso_or_equiv
_atom_site_adp_type
_atom_site_occupancy
_atom_site_symmetry_multiplicity
_atom_site_calc_flag
_atom_site_refinement_flags
_atom_site_disorder_assembly
_atom_site_disorder_group
Ni1 Ni 0.5000 1.0000 0.5000 0.01577(11) Uani 1 2 d S . .
P1 P 0.30881(3) 0.95789(5) 0.37058(3) 0.02022(15) Uani 1 1 d . . .
P2 P 0.38996(4) 0.75947(5) 0.49509(4) 0.02094(15) Uani 1 1 d . . .
P3 P 0.42758(3) 0.77888(5) 0.36304(3) 0.01839(14) Uani 1 1 d . . .
S1 S 0.38162(3) 1.06898(5) 0.42427(3) 0.02228(15) Uani 1 1 d . . .
S2 S 0.21544(4) 1.01386(6) 0.30730(4) 0.03319(19) Uani 1 1 d . . .
S3 S 0.29500(3) 0.84508(5) 0.43450(4) 0.02503(15) Uani 1 1 d . . .
S4 S 0.33185(3) 0.86286(6) 0.30478(3) 0.02424(15) Uani 1 1 d . . .
S5 S 0.36418(5) 0.64594(6) 0.54041(4) 0.03701(19) Uani 1 1 d . . .
S6 S 0.46790(4) 0.85751(5) 0.55540(3) 0.02460(15) Uani 1 1 d . . .
S7 S 0.40843(4) 0.66952(5) 0.42482(4) 0.02317(15) Uani 1 1 d . . .
S8 S 0.43433(4) 0.68536(6) 0.29567(4) 0.03049(17) Uani 1 1 d . . .
S9 S 0.50685(3) 0.88018(5) 0.41652(3) 0.01920(14) Uani 1 1 d . . .
N1 N 0.76114(15) 0.1317(2) 0.90163(14) 0.0373(6) Uani 1 1 d . . .
C1 C 0.72226(16) 0.2214(2) 0.87884(16) 0.0321(7) Uani 1 1 d . . .
H1 H 0.7243 0.2735 0.8484 0.038 Uiso 1 1 calc R . .
N2 N 0.68048(14) 0.2265(2) 0.90518(13) 0.0339(6) Uani 1 1 d . . .
C2 C 0.69228(19) 0.1361(3) 0.9463(2) 0.0524(10) Uani 1 1 d . . .
H2 H 0.6689 0.1184 0.9712 0.063 Uiso 1 1 calc R . .
C3 C 0.7432(2) 0.0775(3) 0.9445(2) 0.0516(10) Uani 1 1 d . . .
H3 H 0.7629 0.0112 0.9684 0.062 Uiso 1 1 calc R . .
C4 C 0.62857(18) 0.3128(3) 0.89089(18) 0.0432(8) Uani 1 1 d . . .
H4A H 0.6041 0.2980 0.9167 0.065 Uiso 1 1 calc R . .
H4B H 0.5950 0.3141 0.8416 0.065 Uiso 1 1 calc R . .
H4C H 0.6521 0.3839 0.9049 0.065 Uiso 1 1 calc R . .
C5 C 0.8154(2) 0.0985(3) 0.8849(2) 0.0515(10) Uani 1 1 d . . .
H5A H 0.8090 0.1399 0.8441 0.062 Uiso 1 1 calc R . .
H5B H 0.8097 0.0198 0.8730 0.062 Uiso 1 1 calc R . .
C6 C 0.88805(19) 0.1180(3) 0.9432(2) 0.0424(8) Uani 1 1 d . . .
H6A H 0.9220 0.0951 0.9294 0.064 Uiso 1 1 calc R . .
H6B H 0.8952 0.0757 0.9834 0.064 Uiso 1 1 calc R . .
H6C H 0.8942 0.1961 0.9548 0.064 Uiso 1 1 calc R . .
N11 N 0.5623(5) 0.9747(9) 0.7737(7) 0.029(2) Uani 0.50 1 d PD . 1
C11 C 0.5937(3) 0.9355(4) 0.7397(3) 0.0285(12) Uani 0.50 1 d PD . 1
H11A H 0.5822 0.9570 0.6945 0.034 Uiso 0.50 1 d PR . 1
N12 N 0.6431(3) 0.8640(4) 0.7774(3) 0.0354(12) Uani 0.50 1 d PD A 1
C12 C 0.6481(4) 0.8582(7) 0.8402(4) 0.051(2) Uani 0.50 1 d PD A 1
H12A H 0.6786 0.8125 0.8772 0.061 Uiso 0.50 1 d PR A 1
C13 C 0.6008(4) 0.9273(6) 0.8407(4) 0.0482(18) Uani 0.50 1 d PD . 1
H13A H 0.5943 0.9438 0.8787 0.058 Uiso 0.50 1 d PR . 1
C14 C 0.6868(5) 0.8028(7) 0.7566(5) 0.053(2) Uani 0.50 1 d PD A 1
H14A H 0.6736 0.8206 0.7091 0.080 Uiso 0.50 1 d PR A 1
H14B H 0.7356 0.8231 0.7869 0.080 Uiso 0.50 1 d PR A 1
H14C H 0.6810 0.7241 0.7606 0.080 Uiso 0.50 1 d PR A 1
C15 C 0.5000 1.0566(4) 0.7500 0.0537(16) Uani 1 2 d SD . 1
H15A H 0.5008 1.1084 0.7163 0.064 Uiso 1 1 d R . 1
C16 C 0.4330(8) 1.0030(11) 0.7193(11) 0.047(4) Uani 0.50 1 d PD . 1
H16A H 0.3962 1.0581 0.7057 0.071 Uiso 0.50 1 d PR . 1
H16B H 0.4258 0.9618 0.6787 0.071 Uiso 0.50 1 d PR . 1
H16C H 0.4315 0.9528 0.7527 0.071 Uiso 0.50 1 d PR . 1
N11' N 0.5698(3) 0.6553(5) 0.7603(3) 0.0302(12) Uani 0.50 1 d PD . 2
C11' C 0.6236(3) 0.7145(4) 0.8050(3) 0.0283(12) Uani 0.50 1 d PD B 2
H11B H 0.6436 0.7132 0.8536 0.034 Uiso 0.50 1 d PR B 2
N12' N 0.6453(3) 0.7754(4) 0.7698(3) 0.0315(11) Uani 0.50 1 d PD B 2
C12' C 0.6045(4) 0.7552(7) 0.7018(3) 0.0474(18) Uani 0.50 1 d PD B 2
H12B H 0.6099 0.7865 0.6658 0.057 Uiso 0.50 1 d PR B 2
C13' C 0.5563(4) 0.6808(7) 0.6946(4) 0.053(2) Uani 0.50 1 d PD . 2
H13B H 0.5196 0.6526 0.6529 0.064 Uiso 0.50 1 d PR . 2
C14' C 0.7036(3) 0.8527(5) 0.8003(4) 0.0394(16) Uani 0.50 1 d PD B 2
H14D H 0.7239 0.8526 0.8504 0.059 Uiso 0.50 1 d PR B 2
H14E H 0.7390 0.8295 0.7884 0.059 Uiso 0.50 1 d PR B 2
H14F H 0.6876 0.9266 0.7827 0.059 Uiso 0.50 1 d PR B 2
C15' C 0.5287(4) 0.5771(5) 0.7776(4) 0.0386(15) Uani 0.50 1 d PD . 2
H15C H 0.5579 0.5478 0.8246 0.046 Uiso 0.50 1 d PR . 2
H15D H 0.5142 0.5151 0.7450 0.046 Uiso 0.50 1 d PR . 2
C16' C 0.4658(5) 0.6297(7) 0.7729(6) 0.057(2) Uani 0.50 1 d PD . 2
H16D H 0.4392 0.5764 0.7836 0.086 Uiso 0.50 1 d PR . 2
H16E H 0.4802 0.6904 0.8057 0.086 Uiso 0.50 1 d PR . 2
H16F H 0.4366 0.6578 0.7263 0.086 Uiso 0.50 1 d PR . 2

loop_
_atom_site_aniso_label
_atom_site_aniso_U_11
_atom_site_aniso_U_22
_atom_site_aniso_U_33
_atom_site_aniso_U_23
_atom_site_aniso_U_13
_atom_site_aniso_U_12
Ni1 0.0140(2) 0.0149(2) 0.0164(2) -0.00239(16) 0.00583(17) -0.00267(16)
P1 0.0123(3) 0.0209(3) 0.0227(3) -0.0039(2) 0.0049(3) -0.0009(2)
P2 0.0237(3) 0.0195(3) 0.0218(3) -0.0037(2) 0.0128(3) -0.0079(2)
P3 0.0161(3) 0.0207(3) 0.0176(3) -0.0056(2) 0.0077(2) -0.0029(2)
S1 0.0160(3) 0.0167(3) 0.0265(3) -0.0030(2) 0.0045(2) -0.0021(2)
S2 0.0147(3) 0.0305(4) 0.0395(4) -0.0057(3) 0.0019(3) 0.0032(3)
S3 0.0191(3) 0.0281(3) 0.0317(4) -0.0066(3) 0.0154(3) -0.0061(2)
S4 0.0187(3) 0.0310(3) 0.0168(3) -0.0043(2) 0.0040(2) 0.0013(3)
S5 0.0542(5) 0.0297(4) 0.0391(4) -0.0028(3) 0.0321(4) -0.0162(3)
S6 0.0261(3) 0.0226(3) 0.0195(3) -0.0010(2) 0.0068(3) -0.0087(3)
S7 0.0260(3) 0.0179(3) 0.0274(3) -0.0036(2) 0.0145(3) -0.0042(2)
S8 0.0270(3) 0.0370(4) 0.0292(4) -0.0178(3) 0.0152(3) -0.0058(3)
S9 0.0162(3) 0.0210(3) 0.0213(3) -0.0064(2) 0.0099(2) -0.0050(2)
N1 0.0357(15) 0.0357(13) 0.0319(14) 0.0045(11) 0.0098(12) 0.0048(11)
C1 0.0341(16) 0.0301(14) 0.0293(15) 0.0054(12) 0.0135(13) 0.0034(12)
N2 0.0275(13) 0.0436(14) 0.0270(13) 0.0079(11) 0.0107(11) -0.0015(11)
C2 0.0335(18) 0.070(2) 0.045(2) 0.0265(19) 0.0132(16) -0.0078(17)
C3 0.039(2) 0.047(2) 0.050(2) 0.0255(17) 0.0077(17) -0.0013(16)
C4 0.0308(17) 0.063(2) 0.0366(18) 0.0060(16) 0.0174(14) 0.0079(16)
C5 0.054(2) 0.051(2) 0.043(2) 0.0008(17) 0.0184(18) 0.0236(18)
C6 0.047(2) 0.0279(15) 0.059(2) 0.0010(15) 0.0308(18) 0.0044(14)
N11 0.032(4) 0.027(5) 0.029(4) -0.012(4) 0.016(3) -0.019(4)
C11 0.034(3) 0.027(3) 0.029(3) 0.006(2) 0.019(3) 0.005(2)
N12 0.039(3) 0.033(3) 0.046(3) 0.014(2) 0.030(3) 0.015(2)
C12 0.057(5) 0.065(5) 0.038(4) 0.027(4) 0.028(4) 0.027(4)
C13 0.063(5) 0.056(4) 0.032(4) 0.018(3) 0.028(3) 0.015(4)
C14 0.059(5) 0.047(4) 0.078(6) 0.027(4) 0.053(5) 0.028(4)
C15 0.109(5) 0.027(2) 0.048(3) 0.000 0.056(4) 0.000
C16 0.052(6) 0.043(8) 0.041(6) 0.019(6) 0.019(4) 0.044(5)
N11' 0.025(3) 0.037(3) 0.024(3) 0.004(2) 0.009(2) 0.008(2)
C11' 0.029(3) 0.028(3) 0.026(3) 0.009(2) 0.012(2) 0.007(2)
N12' 0.028(3) 0.035(3) 0.032(3) 0.011(2) 0.014(2) 0.008(2)
C12' 0.044(4) 0.066(5) 0.029(3) 0.017(3) 0.016(3) 0.005(3)
C13' 0.051(5) 0.072(5) 0.026(3) 0.009(3) 0.011(3) 0.001(4)
C14' 0.032(4) 0.035(3) 0.051(4) 0.015(3) 0.020(3) 0.003(3)
C15' 0.039(3) 0.027(3) 0.046(4) 0.003(3) 0.018(3) 0.001(3)
C16' 0.044(5) 0.044(4) 0.094(8) -0.012(5) 0.042(5) -0.010(4)

loop_
_atom_type_symbol
_atom_type_description
_atom_type_scat_dispersion_real
_atom_type_scat_dispersion_imag
_atom_type_scat_source
C C 0.0033 0.0016 'International Tables Vol C Tables 4.2.6.8 and 6.1.1.4'
H H 0.0000 0.0000 'International Tables Vol C Tables 4.2.6.8 and 6.1.1.4'
N N 0.0061 0.0033 'International Tables Vol C Tables 4.2.6.8 and 6.1.1.4'
P P 0.1023 0.0942 'International Tables Vol C Tables 4.2.6.8 and 6.1.1.4'
S S 0.1246 0.1234 'International Tables Vol C Tables 4.2.6.8 and 6.1.1.4'
Ni Ni 0.3393 1.1124 'International Tables Vol C Tables 4.2.6.8 and 6.1.1.4'

loop_
_geom_angle_atom_site_label_1
_geom_angle_atom_site_label_2
_geom_angle_atom_site_label_3
_geom_angle
_geom_angle_site_symmetry_1
_geom_angle_site_symmetry_3
S9 Ni1 S9 180.0 . 5_676
S9 Ni1 S6 84.12(2) . 5_676
S9 Ni1 S6 95.88(2) 5_676 5_676
S9 Ni1 S6 95.88(2) . .
S9 Ni1 S6 84.12(2) 5_676 .
S6 Ni1 S6 180.00(2) 5_676 .
S9 Ni1 S1 82.96(2) . 5_676
S9 Ni1 S1 97.04(2) 5_676 5_676
S6 Ni1 S1 96.93(2) 5_676 5_676
S6 Ni1 S1 83.07(2) . 5_676
S9 Ni1 S1 97.04(2) . .
S9 Ni1 S1 82.96(2) 5_676 .
S6 Ni1 S1 83.07(2) 5_676 .
S6 Ni1 S1 96.93(2) . .
S1 Ni1 S1 180.0 5_676 .
S2 P1 S1 116.51(4) . .
S2 P1 S3 105.49(4) . .
S1 P1 S3 112.22(4) . .
S2 P1 S4 102.37(4) . .
S1 P1 S4 113.25(4) . .
S3 P1 S4 105.93(4) . .
S5 P2 S6 116.79(5) . .
S5 P2 S7 103.08(4) . .
S6 P2 S7 113.65(4) . .
S5 P2 S3 103.49(5) . .
S6 P2 S3 112.87(4) . .
S7 P2 S3 105.70(4) . .
S8 P3 S9 116.77(4) . .
S8 P3 S7 104.45(4) . .
S9 P3 S7 113.57(4) . .
S8 P3 S4 103.81(4) . .
S9 P3 S4 112.49(4) . .
S7 P3 S4 104.50(4) . .
P1 S1 Ni1 116.72(3) . .
P1 S3 P2 109.18(4) . .
P3 S4 P1 110.08(4) . .
P2 S6 Ni1 117.22(4) . .
P3 S7 P2 109.30(4) . .
P3 S9 Ni1 117.91(4) . .
C1 N1 C3 108.2(3) . .
C1 N1 C5 125.5(3) . .
C3 N1 C5 126.3(3) . .
N2 C1 N1 109.2(3) . .
C1 N2 C2 108.4(3) . .
C1 N2 C4 125.3(3) . .
C2 N2 C4 126.3(3) . .
C3 C2 N2 107.1(3) . .
C2 C3 N1 107.1(3) . .
N1 C5 C6 112.7(3) . .
C16 N11 C11 117(5) 2_656 .
C16 N11 C13 92(5) 2_656 .
C11 N11 C13 104.0(7) . .
C16 N11 C15 64(4) 2_656 .
C11 N11 C15 130.2(10) . .
C13 N11 C15 125.8(9) . .
N12 C11 N11 111.3(7) . .
N12 C11 C16 113.9(9) . 2_656
C11 N12 C12 108.6(5) . .
C11 N12 C14 126.6(6) . .
C12 N12 C14 124.8(6) . .
C13 C12 N12 107.8(6) . .
C12 C13 N11 108.0(7) . .
C12 C13 C16 115.4(10) . 2_656
C16 C15 C16 126.1(12) . 2_656
C16 C15 N11 113.1(5) 2_656 2_656
C16 C15 N11 113.1(5) . .
N11 C15 N11 100.6(9) 2_656 .
N11 C16 C15 102(4) 2_656 .
N11 C16 C13 74(5) 2_656 2_656
C15 C16 C13 130.6(16) . 2_656
N11 C16 C11 51(5) 2_656 2_656
C15 C16 C11 123.8(14) . 2_656
C13 C16 C11 92.0(9) 2_656 2_656
C16' N11' C11' 167.9(10) 2_656 .
C16' N11' C13' 61.3(8) 2_656 .
C11' N11' C13' 108.9(6) . .
C16' N11' C15' 64.2(9) 2_656 .
C11' N11' C15' 125.8(5) . .
C13' N11' C15' 125.3(6) . .
N11' C11' N12' 107.8(5) . .
C11' N12' C12' 109.1(5) . .
C11' N12' C14' 124.8(6) . .
C12' N12' C14' 126.0(6) . .
C13' C12' N12' 107.9(6) . .
C16' C13' C12' 142.5(9) 2_656 .
C12' C13' N11' 106.2(6) . .
C15' C15' C16' 68.9(7) 2_656 2_656
C15' C15' C16' 58.5(7) 2_656 .
C16' C15' C16' 101.4(7) 2_656 .
C15' C15' N11' 101.0(7) 2_656 .
C16' C15' N11' 111.7(5) . .
N11' C16' C13' 82.1(9) 2_656 2_656
N11' C16' C15' 82.2(11) 2_656 2_656
C13' C16' C15' 163.5(11) 2_656 2_656
N11' C16' C15' 131.6(13) 2_656 .
C13' C16' C15' 143.9(11) 2_656 .
C15' C16' C15' 52.6(6) 2_656 .

loop_
_geom_bond_atom_site_label_1
_geom_bond_atom_site_label_2
_geom_bond_distance
_geom_bond_site_symmetry_2
Ni1 S9 2.4337(6) .
Ni1 S9 2.4337(6) 5_676
Ni1 S6 2.4338(7) 5_676
Ni1 S6 2.4338(7) .
Ni1 S1 2.4579(7) 5_676
Ni1 S1 2.4579(7) .
P1 S2 1.9603(9) .
P1 S1 1.9914(9) .
P1 S3 2.1118(10) .
P1 S4 2.1214(10) .
P2 S5 1.9587(10) .
P2 S6 1.9818(9) .
P2 S7 2.1134(10) .
P2 S3 2.1266(10) .
P3 S8 1.9531(9) .
P3 S9 1.9901(9) .
P3 S7 2.1074(10) .
P3 S4 2.1212(9) .
N1 C1 1.328(4) .
N1 C3 1.374(5) .
N1 C5 1.473(5) .
C1 N2 1.315(4) .
N2 C2 1.378(4) .
N2 C4 1.471(4) .
C2 C3 1.347(6) .
C5 C6 1.507(5) .
N11 C16 0.37(2) 2_656
N11 C11 1.344(13) .
N11 C13 1.432(13) .
N11 C15 1.565(10) .
C11 N12 1.325(7) .
C11 C16 1.55(2) 2_656
N12 C12 1.354(8) .
N12 C14 1.464(8) .
C12 C13 1.345(10) .
C13 C16 1.49(2) 2_656
C15 C16 1.444(15) .
C15 C16 1.444(15) 2_656
C15 N11 1.565(10) 2_656
C16 N11 0.37(2) 2_656
C16 C13 1.49(2) 2_656
C16 C11 1.55(2) 2_656
N11' C16' 0.833(10) 2_656
N11' C11' 1.328(8) .
N11' C13' 1.383(9) .
N11' C15' 1.491(9) .
C11' N12' 1.332(7) .
N12' C12' 1.355(8) .
N12' C14' 1.465(8) .
C12' C13' 1.346(10) .
C13' C16' 1.225(12) 2_656
C15' C15' 1.262(14) 2_656
C15' C16' 1.356(12) 2_656
C15' C16' 1.484(10) .
C16' N11' 0.833(10) 2_656
C16' C13' 1.225(12) 2_656
C16' C15' 1.356(12) 2_656
